data_2209377
loop_
_publ_author_name
'Hou, Han-Na'

_publ_section_title
;
 {1-[2-(Methylamino)ethyliminomethyl]naphthalen-2-olato}thiocyanatocopper(II)
;
_journal_coeditor_code AT2040
_journal_issue 7
_journal_name_full 'Acta Crystallographica Section E'
_journal_page_first m1533
_journal_page_last m1534
_journal_paper_doi 10.1107/S1600536806021544
_journal_volume 62
_journal_year 2006
_chemical_formula_iupac '[Cu (C14 H15 N2 O) (N C S)]'
_chemical_formula_moiety 'C15 H15 Cu N3 O S'
_chemical_formula_sum 'C15 H15 Cu N3 O S'
_chemical_formula_weight 348.90
_chemical_name_systematic
;
{1-[2-(Methylamino)ethyliminomethyl]naphthalen-2-olato}thiocyanatocopper(II)
;
_space_group_IT_number 14
_symmetry_cell_setting monoclinic
_symmetry_space_group_name_Hall '-P 2yn'
_symmetry_space_group_name_H-M 'P 1 21/n 1'
_atom_sites_solution_hydrogens geom
_atom_sites_solution_primary direct
_atom_sites_solution_secondary difmap
_audit_creation_method SHELXL-97
_cell_angle_alpha 90.00
_cell_angle_beta 93.6790(10)
_cell_angle_gamma 90.00
_cell_formula_units_Z 8
_cell_length_a 10.1680(10)
_cell_length_b 13.2370(10)
_cell_length_c 22.301(2)
_cell_measurement_reflns_used 4973
_cell_measurement_temperature 298(2)
_cell_measurement_theta_max 25.0
_cell_measurement_theta_min 2.4
_cell_volume 2995.4(5)
_computing_cell_refinement 'SAINT (Bruker, 1998)'
_computing_data_collection 'SMART (Bruker, 1998)'
_computing_data_reduction 'SAINT (Bruker, 1998)'
_computing_molecular_graphics 'SHELXTL (Sheldrick, 1997)'
_computing_publication_material SHELXTL
_computing_structure_refinement 'SHELXL97 (Sheldrick, 1997)'
_computing_structure_solution 'SHELXS97 (Sheldrick, 1997)'
_diffrn_ambient_temperature 298(2)
_diffrn_measured_fraction_theta_full 0.978
_diffrn_measured_fraction_theta_max 0.978
_diffrn_measurement_device_type 'Bruker SMART CCD area-detector'
_diffrn_measurement_method \w
_diffrn_radiation_monochromator graphite
_diffrn_radiation_source 'fine-focus sealed tube'
_diffrn_radiation_type MoK\a
_diffrn_radiation_wavelength 0.71073
_diffrn_reflns_av_R_equivalents 0.0343
_diffrn_reflns_av_sigmaI/netI 0.0407
_diffrn_reflns_limit_h_max 13
_diffrn_reflns_limit_h_min -13
_diffrn_reflns_limit_k_max 16
_diffrn_reflns_limit_k_min -16
_diffrn_reflns_limit_l_max 28
_diffrn_reflns_limit_l_min -28
_diffrn_reflns_number 22106
_diffrn_reflns_theta_full 27.50
_diffrn_reflns_theta_max 27.50
_diffrn_reflns_theta_min 1.79
_diffrn_standards_number 0
_exptl_absorpt_coefficient_mu 1.599
_exptl_absorpt_correction_T_max 0.7728
_exptl_absorpt_correction_T_min 0.7199
_exptl_absorpt_correction_type multi-scan
_exptl_absorpt_process_details '(SADABS; Sheldrick, 1996)'
_exptl_crystal_colour blue
_exptl_crystal_density_diffrn 1.548
_exptl_crystal_density_method 'not measured'
_exptl_crystal_description block
_exptl_crystal_F_000 1432
_exptl_crystal_size_max 0.22
_exptl_crystal_size_mid 0.18
_exptl_crystal_size_min 0.17
_refine_diff_density_max 0.795
_refine_diff_density_min -0.263
_refine_ls_extinction_method none
_refine_ls_goodness_of_fit_ref 1.029
_refine_ls_hydrogen_treatment mixed
_refine_ls_matrix_type full
_refine_ls_number_parameters 387
_refine_ls_number_reflns 6734
_refine_ls_number_restraints 2
_refine_ls_restrained_S_all 1.029
_refine_ls_R_factor_all 0.0656
_refine_ls_R_factor_gt 0.0466
_refine_ls_shift/su_max 0.000
_refine_ls_shift/su_mean 0.000
_refine_ls_structure_factor_coef Fsqd
_refine_ls_weighting_details 'calc w=1/[\s^2^(Fo^2^)+(0.0641P)^2^+0.9166P] where P=(Fo^2^+2Fc^2^)/3'
_refine_ls_weighting_scheme calc
_refine_ls_wR_factor_gt 0.1140
_refine_ls_wR_factor_ref 0.1245
_reflns_number_gt 5081
_reflns_number_total 6734
_reflns_threshold_expression I>2\s(I)
_cod_data_source_file at2040.cif
_cod_data_source_block I
_cod_original_sg_symbol_H-M 'P 21/n'
_cod_database_code 2209377

loop_
_symmetry_equiv_pos_as_xyz
'x, y, z'
'-x+1/2, y+1/2, -z+1/2'
'-x, -y, -z'
'x-1/2, -y-1/2, z-1/2'

loop_
_atom_site_type_symbol
_atom_site_label
_atom_site_fract_x
_atom_site_fract_y
_atom_site_fract_z
_atom_site_U_iso_or_equiv
_atom_site_adp_type
_atom_site_calc_flag
_atom_site_refinement_flags
_atom_site_occupancy
Cu Cu1 0.63072(4) 0.43441(3) 0.478972(17) 0.04094(12) Uani d . 1
Cu Cu2 0.30265(4) 0.29436(3) 0.235880(18) 0.04505(13) Uani d . 1
S S1 0.34501(10) 0.49413(8) 0.30872(4) 0.0622(3) Uani d . 1
S S2 0.25778(15) 0.47976(8) 0.05693(5) 0.0809(4) Uani d . 1
O O1 0.7035(2) 0.56515(15) 0.46642(10) 0.0410(5) Uani d . 1
O O2 0.4642(2) 0.2456(2) 0.20777(11) 0.0564(6) Uani d . 1
N N1 0.7628(2) 0.40288(17) 0.54040(11) 0.0371(5) Uani d . 1
N N2 0.5323(3) 0.3143(2) 0.51184(15) 0.0553(8) Uani d D 1
N N3 0.4994(3) 0.4544(2) 0.41285(15) 0.0560(7) Uani d . 1
N N4 0.3210(3) 0.2073(2) 0.30509(13) 0.0479(7) Uani d . 1
N N5 0.1133(3) 0.3126(2) 0.26143(13) 0.0504(7) Uani d D 1
N N6 0.2801(3) 0.3869(2) 0.16825(13) 0.0521(7) Uani d . 1
C C1 0.8854(3) 0.5597(2) 0.54105(14) 0.0338(6) Uani d . 1
C C2 0.8068(3) 0.6062(2) 0.49474(14) 0.0369(7) Uani d . 1
C C3 0.8383(3) 0.7066(2) 0.47768(15) 0.0462(8) Uani d . 1
H H3 0.7864 0.7380 0.4473 0.055 Uiso calc R 1
C C4 0.9416(3) 0.7577(2) 0.50451(16) 0.0497(8) Uani d . 1
H H4 0.9581 0.8236 0.4925 0.060 Uiso calc R 1
C C5 1.0245(3) 0.7133(2) 0.55014(15) 0.0428(7) Uani d . 1
C C6 1.1347(4) 0.7661(3) 0.57654(17) 0.0532(9) Uani d . 1
H H6 1.1510 0.8320 0.5645 0.064 Uiso calc R 1
C C7 1.2164(4) 0.7221(3) 0.61892(18) 0.0597(10) Uani d . 1
H H7 1.2891 0.7573 0.6355 0.072 Uiso calc R 1
C C8 1.1919(3) 0.6240(3) 0.63782(17) 0.0565(9) Uani d . 1
H H8 1.2481 0.5942 0.6673 0.068 Uiso calc R 1
C C9 1.0861(3) 0.5711(3) 0.61343(16) 0.0482(8) Uani d . 1
H H9 1.0715 0.5057 0.6266 0.058 Uiso calc R 1
C C10 0.9987(3) 0.6134(2) 0.56877(14) 0.0376(7) Uani d . 1
C C11 0.8565(3) 0.4606(2) 0.56156(14) 0.0377(7) Uani d . 1
H H11 0.9105 0.4352 0.5933 0.045 Uiso calc R 1
C C12 0.7443(3) 0.3039(2) 0.56816(17) 0.0490(8) Uani d . 1
H H12A 0.7855 0.3028 0.6086 0.059 Uiso calc R 1
H H12B 0.7838 0.2514 0.5449 0.059 Uiso calc R 1
C C13 0.5988(3) 0.2867(3) 0.56962(17) 0.0528(9) Uani d . 1
H H13A 0.5821 0.2162 0.5782 0.063 Uiso calc R 1
H H13B 0.5643 0.3271 0.6013 0.063 Uiso calc R 1
C C14 0.5051(4) 0.2298(3) 0.4705(2) 0.0693(11) Uani d . 1
H H14A 0.5858 0.1951 0.4639 0.104 Uiso calc R 1
H H14B 0.4670 0.2550 0.4329 0.104 Uiso calc R 1
H H14C 0.4446 0.1839 0.4876 0.104 Uiso calc R 1
C C15 0.4354(3) 0.4690(2) 0.36934(15) 0.0433(7) Uani d . 1
C C16 0.5321(3) 0.1321(2) 0.28819(14) 0.0395(7) Uani d . 1
C C17 0.5479(3) 0.1825(2) 0.23311(15) 0.0457(8) Uani d . 1
C C18 0.6649(4) 0.1641(3) 0.20299(17) 0.0583(9) Uani d . 1
H H18 0.6766 0.1965 0.1667 0.070 Uiso calc R 1
C C19 0.7594(4) 0.1005(3) 0.22589(18) 0.0594(10) Uani d . 1
H H19 0.8336 0.0896 0.2044 0.071 Uiso calc R 1
C C20 0.7497(3) 0.0500(2) 0.28135(17) 0.0499(8) Uani d . 1
C C21 0.8508(4) -0.0146(3) 0.3056(2) 0.0640(11) Uani d . 1
H H21 0.9243 -0.0259 0.2837 0.077 Uiso calc R 1
C C22 0.8437(4) -0.0600(3) 0.3589(2) 0.0673(11) Uani d . 1
H H22 0.9111 -0.1023 0.3738 0.081 Uiso calc R 1
C C23 0.7335(4) -0.0430(3) 0.39215(19) 0.0609(10) Uani d . 1
H H23 0.7287 -0.0728 0.4297 0.073 Uiso calc R 1
C C24 0.6326(3) 0.0176(2) 0.36955(15) 0.0482(8) Uani d . 1
H H24 0.5597 0.0272 0.3921 0.058 Uiso calc R 1
C C25 0.6361(3) 0.0654(2) 0.31338(15) 0.0422(7) Uani d . 1
C C26 0.4152(3) 0.1450(2) 0.31917(14) 0.0435(7) Uani d . 1
H H26 0.4060 0.1047 0.3528 0.052 Uiso calc R 1
C C27 0.2078(4) 0.2126(3) 0.34271(19) 0.0666(11) Uani d . 1
H H27A 0.2181 0.2687 0.3706 0.080 Uiso calc R 1
H H27B 0.2006 0.1507 0.3655 0.080 Uiso calc R 1
C C28 0.0892(4) 0.2271(3) 0.30180(18) 0.0613(10) Uani d . 1
H H28A 0.0711 0.1663 0.2785 0.074 Uiso calc R 1
H H28B 0.0135 0.2414 0.3248 0.074 Uiso calc R 1
C C29 0.0054(4) 0.3225(4) 0.2155(2) 0.0872(15) Uani d . 1
H H29A -0.0027 0.2612 0.1925 0.131 Uiso calc R 1
H H29B 0.0232 0.3778 0.1893 0.131 Uiso calc R 1
H H29C -0.0753 0.3351 0.2343 0.131 Uiso calc R 1
C C30 0.2723(3) 0.4260(2) 0.12231(15) 0.0449(7) Uani d . 1
H H5 0.127(4) 0.3727(16) 0.2794(17) 0.080 Uiso d D 1
H H2 0.451(2) 0.338(3) 0.5188(19) 0.080 Uiso d D 1

loop_
_atom_site_aniso_label
_atom_site_aniso_U_11
_atom_site_aniso_U_22
_atom_site_aniso_U_33
_atom_site_aniso_U_12
_atom_site_aniso_U_13
_atom_site_aniso_U_23
Cu1 0.0397(2) 0.0383(2) 0.0439(2) -0.00154(15) -0.00387(17) 0.00144(16)
Cu2 0.0452(2) 0.0487(2) 0.0411(2) 0.00170(17) 0.00176(18) 0.01097(17)
S1 0.0766(6) 0.0666(6) 0.0411(5) -0.0109(5) -0.0131(5) 0.0068(4)
S2 0.1527(12) 0.0488(5) 0.0410(5) 0.0004(6) 0.0035(6) 0.0100(4)
O1 0.0412(11) 0.0382(11) 0.0429(12) 0.0021(9) -0.0030(9) 0.0057(9)
O2 0.0510(14) 0.0739(16) 0.0454(14) 0.0076(12) 0.0106(11) 0.0202(13)
N1 0.0412(13) 0.0296(12) 0.0401(14) -0.0033(10) 0.0001(11) 0.0027(10)
N2 0.0501(17) 0.0460(16) 0.069(2) -0.0079(13) 0.0002(16) 0.0038(15)
N3 0.0510(17) 0.0570(18) 0.0582(19) -0.0036(14) -0.0100(15) 0.0042(15)
N4 0.0449(15) 0.0534(16) 0.0465(16) 0.0096(12) 0.0112(13) 0.0133(13)
N5 0.0517(17) 0.0511(16) 0.0482(17) 0.0124(13) 0.0013(14) 0.0047(13)
N6 0.0658(19) 0.0478(16) 0.0417(16) -0.0006(14) -0.0047(14) 0.0097(13)
C1 0.0322(14) 0.0297(14) 0.0399(16) 0.0004(11) 0.0066(12) -0.0020(12)
C2 0.0371(15) 0.0351(15) 0.0394(17) 0.0019(12) 0.0085(13) -0.0005(13)
C3 0.0521(19) 0.0398(17) 0.047(2) 0.0020(14) 0.0075(16) 0.0124(14)
C4 0.061(2) 0.0341(16) 0.055(2) -0.0050(15) 0.0151(17) 0.0068(15)
C5 0.0457(17) 0.0401(16) 0.0441(19) -0.0074(13) 0.0141(15) -0.0074(14)
C6 0.057(2) 0.0459(19) 0.058(2) -0.0179(16) 0.0147(18) -0.0082(17)
C7 0.0458(19) 0.067(2) 0.067(3) -0.0170(17) 0.0065(18) -0.019(2)
C8 0.0451(19) 0.061(2) 0.062(2) -0.0018(16) -0.0042(17) -0.0100(19)
C9 0.0410(17) 0.0447(18) 0.058(2) -0.0003(13) -0.0012(16) -0.0020(15)
C10 0.0340(15) 0.0372(15) 0.0427(17) 0.0012(12) 0.0108(13) -0.0062(13)
C11 0.0375(15) 0.0349(15) 0.0404(17) 0.0033(12) 0.0003(13) 0.0014(13)
C12 0.054(2) 0.0371(17) 0.055(2) -0.0052(14) -0.0051(16) 0.0111(15)
C13 0.059(2) 0.0406(18) 0.059(2) -0.0040(15) 0.0047(18) 0.0082(16)
C14 0.080(3) 0.052(2) 0.075(3) -0.017(2) 0.006(2) -0.013(2)
C15 0.0427(17) 0.0426(16) 0.0445(19) -0.0075(13) 0.0023(15) 0.0008(14)
C16 0.0406(16) 0.0359(15) 0.0419(18) -0.0027(12) 0.0013(14) -0.0024(13)
C17 0.0432(17) 0.0484(18) 0.0460(19) -0.0032(14) 0.0058(15) 0.0009(15)
C18 0.059(2) 0.065(2) 0.053(2) -0.0010(18) 0.0172(18) 0.0073(18)
C19 0.048(2) 0.061(2) 0.072(3) -0.0024(17) 0.0216(19) -0.007(2)
C20 0.0429(18) 0.0419(18) 0.065(2) -0.0014(14) 0.0052(16) -0.0082(16)
C21 0.048(2) 0.057(2) 0.087(3) 0.0080(17) 0.004(2) -0.011(2)
C22 0.061(2) 0.058(2) 0.082(3) 0.0178(18) -0.007(2) -0.001(2)
C23 0.074(3) 0.046(2) 0.061(2) 0.0108(18) -0.012(2) -0.0015(17)
C24 0.0547(19) 0.0419(17) 0.047(2) 0.0062(14) -0.0025(16) -0.0051(15)
C25 0.0424(17) 0.0350(15) 0.0490(19) -0.0017(12) -0.0004(14) -0.0084(14)
C26 0.0508(18) 0.0431(17) 0.0370(17) 0.0055(14) 0.0061(14) 0.0079(14)
C27 0.063(2) 0.076(3) 0.063(3) 0.026(2) 0.023(2) 0.027(2)
C28 0.053(2) 0.069(2) 0.064(3) 0.0102(18) 0.0191(19) 0.009(2)
C29 0.056(2) 0.139(4) 0.066(3) 0.019(3) -0.002(2) 0.022(3)
C30 0.059(2) 0.0316(15) 0.0439(19) 0.0013(13) 0.0019(16) -0.0020(14)

loop_
_atom_type_symbol
_atom_type_description
_atom_type_scat_dispersion_real
_atom_type_scat_dispersion_imag
_atom_type_scat_source
C C 0.0033 0.0016 'International Tables Vol C Tables 4.2.6.8 and 6.1.1.4'
H H 0.0000 0.0000 'International Tables Vol C Tables 4.2.6.8 and 6.1.1.4'
N N 0.0061 0.0033 'International Tables Vol C Tables 4.2.6.8 and 6.1.1.4'
O O 0.0106 0.0060 'International Tables Vol C Tables 4.2.6.8 and 6.1.1.4'
S S 0.1246 0.1234 'International Tables Vol C Tables 4.2.6.8 and 6.1.1.4'
Cu Cu 0.3201 1.2651 'International Tables Vol C Tables 4.2.6.8 and 6.1.1.4'

loop_
_geom_angle_atom_site_label_1
_geom_angle_atom_site_label_2
_geom_angle_atom_site_label_3
_geom_angle
_geom_angle_publ_flag
N1 Cu1 O1 92.43(9) y
N1 Cu1 N3 174.58(11) y
O1 Cu1 N3 91.11(11) y
N1 Cu1 N2 84.82(11) y
O1 Cu1 N2 164.29(11) y
N3 Cu1 N2 92.86(13) y
O2 Cu2 N4 91.11(10) y
O2 Cu2 N6 91.12(11) y
N4 Cu2 N6 177.33(12) y
O2 Cu2 N5 166.31(12) y
N4 Cu2 N5 83.82(11) y
N6 Cu2 N5 94.32(12) y
C2 O1 Cu1 127.74(19) ?
C17 O2 Cu2 129.0(2) ?
C11 N1 C12 119.2(3) ?
C11 N1 Cu1 127.3(2) ?
C12 N1 Cu1 113.4(2) ?
C13 N2 C14 115.0(3) ?
C13 N2 Cu1 107.6(2) ?
C14 N2 Cu1 116.5(3) ?
C13 N2 H2 108(3) ?
C14 N2 H2 103(3) ?
Cu1 N2 H2 106(3) ?
C15 N3 Cu1 171.1(3) ?
C26 N4 C27 119.3(3) ?
C26 N4 Cu2 127.7(2) ?
C27 N4 Cu2 112.9(2) ?
C29 N5 C28 110.5(3) ?
C29 N5 Cu2 119.4(3) ?
C28 N5 Cu2 105.9(2) ?
C29 N5 H5 109(3) ?
C28 N5 H5 116(3) ?
Cu2 N5 H5 96(3) ?
C30 N6 Cu2 167.3(3) ?
C2 C1 C11 121.3(3) ?
C2 C1 C10 119.6(3) ?
C11 C1 C10 119.1(3) ?
O1 C2 C1 124.9(3) ?
O1 C2 C3 116.5(3) ?
C1 C2 C3 118.6(3) ?
C4 C3 C2 121.9(3) ?
C4 C3 H3 119.1 ?
C2 C3 H3 119.1 ?
C3 C4 C5 121.5(3) ?
C3 C4 H4 119.3 ?
C5 C4 H4 119.3 ?
C4 C5 C10 119.2(3) ?
C4 C5 C6 121.0(3) ?
C10 C5 C6 119.7(3) ?
C7 C6 C5 120.9(3) ?
C7 C6 H6 119.6 ?
C5 C6 H6 119.6 ?
C6 C7 C8 120.0(3) ?
C6 C7 H7 120.0 ?
C8 C7 H7 120.0 ?
C9 C8 C7 120.6(4) ?
C9 C8 H8 119.7 ?
C7 C8 H8 119.7 ?
C8 C9 C10 121.5(3) ?
C8 C9 H9 119.2 ?
C10 C9 H9 119.2 ?
C9 C10 C5 117.3(3) ?
C9 C10 C1 123.5(3) ?
C5 C10 C1 119.2(3) ?
N1 C11 C1 126.3(3) ?
N1 C11 H11 116.9 ?
C1 C11 H11 116.9 ?
N1 C12 C13 107.4(3) ?
N1 C12 H12A 110.2 ?
C13 C12 H12A 110.2 ?
N1 C12 H12B 110.2 ?
C13 C12 H12B 110.2 ?
H12A C12 H12B 108.5 ?
N2 C13 C12 110.1(3) ?
N2 C13 H13A 109.6 ?
C12 C13 H13A 109.6 ?
N2 C13 H13B 109.6 ?
C12 C13 H13B 109.6 ?
H13A C13 H13B 108.2 ?
N2 C14 H14A 109.5 ?
N2 C14 H14B 109.5 ?
H14A C14 H14B 109.5 ?
N2 C14 H14C 109.5 ?
H14A C14 H14C 109.5 ?
H14B C14 H14C 109.5 ?
N3 C15 S1 177.8(3) ?
C17 C16 C26 120.6(3) ?
C17 C16 C25 119.9(3) ?
C26 C16 C25 119.5(3) ?
O2 C17 C16 125.1(3) ?
O2 C17 C18 116.7(3) ?
C16 C17 C18 118.2(3) ?
C19 C18 C17 121.6(3) ?
C19 C18 H18 119.2 ?
C17 C18 H18 119.2 ?
C18 C19 C20 122.4(3) ?
C18 C19 H19 118.8 ?
C20 C19 H19 118.8 ?
C25 C20 C19 118.7(3) ?
C25 C20 C21 119.4(4) ?
C19 C20 C21 121.9(3) ?
C22 C21 C20 122.0(4) ?
C22 C21 H21 119.0 ?
C20 C21 H21 119.0 ?
C21 C22 C23 119.3(4) ?
C21 C22 H22 120.4 ?
C23 C22 H22 120.4 ?
C24 C23 C22 120.3(4) ?
C24 C23 H23 119.9 ?
C22 C23 H23 119.9 ?
C23 C24 C25 122.0(3) ?
C23 C24 H24 119.0 ?
C25 C24 H24 119.0 ?
C24 C25 C20 117.0(3) ?
C24 C25 C16 123.8(3) ?
C20 C25 C16 119.2(3) ?
N4 C26 C16 126.2(3) ?
N4 C26 H26 116.9 ?
C16 C26 H26 116.9 ?
N4 C27 C28 107.0(3) ?
N4 C27 H27A 110.3 ?
C28 C27 H27A 110.3 ?
N4 C27 H27B 110.3 ?
C28 C27 H27B 110.3 ?
H27A C27 H27B 108.6 ?
N5 C28 C27 108.4(3) ?
N5 C28 H28A 110.0 ?
C27 C28 H28A 110.0 ?
N5 C28 H28B 110.0 ?
C27 C28 H28B 110.0 ?
H28A C28 H28B 108.4 ?
N5 C29 H29A 109.5 ?
N5 C29 H29B 109.5 ?
H29A C29 H29B 109.5 ?
N5 C29 H29C 109.5 ?
H29A C29 H29C 109.5 ?
H29B C29 H29C 109.5 ?
N6 C30 S2 178.6(3) ?

loop_
_geom_bond_atom_site_label_1
_geom_bond_atom_site_label_2
_geom_bond_distance
_geom_bond_publ_flag
Cu1 N1 1.902(3) y
Cu1 O1 1.910(2) y
Cu1 N3 1.942(3) y
Cu1 N2 2.040(3) y
Cu2 O2 1.908(2) y
Cu2 N4 1.926(3) y
Cu2 N6 1.945(3) y
Cu2 N5 2.056(3) y
S1 C15 1.620(4) ?
S2 C30 1.621(4) ?
O1 C2 1.309(4) ?
O2 C17 1.295(4) ?
N1 C11 1.287(4) ?
N1 C12 1.466(4) ?
N2 C13 1.462(5) ?
N2 C14 1.465(5) ?
N2 H2 0.91(3) ?
N3 C15 1.149(4) ?
N4 C26 1.287(4) ?
N4 C27 1.469(4) ?
N5 C29 1.459(5) ?
N5 C28 1.476(5) ?
N5 H5 0.90(3) ?
N6 C30 1.146(4) ?
C1 C2 1.407(4) ?
C1 C11 1.426(4) ?
C1 C10 1.457(4) ?
C2 C3 1.424(4) ?
C3 C4 1.356(5) ?
C3 H3 0.9300 ?
C4 C5 1.407(5) ?
C4 H4 0.9300 ?
C5 C10 1.416(4) ?
C5 C6 1.416(5) ?
C6 C7 1.350(5) ?
C6 H6 0.9300 ?
C7 C8 1.393(5) ?
C7 H7 0.9300 ?
C8 C9 1.367(5) ?
C8 H8 0.9300 ?
C9 C10 1.408(5) ?
C9 H9 0.9300 ?
C11 H11 0.9300 ?
C12 C13 1.498(5) ?
C12 H12A 0.9700 ?
C12 H12B 0.9700 ?
C13 H13A 0.9700 ?
C13 H13B 0.9700 ?
C14 H14A 0.9600 ?
C14 H14B 0.9600 ?
C14 H14C 0.9600 ?
C16 C17 1.416(4) ?
C16 C26 1.423(4) ?
C16 C25 1.462(4) ?
C17 C18 1.424(5) ?
C18 C19 1.352(5) ?
C18 H18 0.9300 ?
C19 C20 1.415(5) ?
C19 H19 0.9300 ?
C20 C25 1.411(4) ?
C20 C21 1.417(5) ?
C21 C22 1.339(6) ?
C21 H21 0.9300 ?
C22 C23 1.400(6) ?
C22 H22 0.9300 ?
C23 C24 1.372(5) ?
C23 H23 0.9300 ?
C24 C25 1.406(5) ?
C24 H24 0.9300 ?
C26 H26 0.9300 ?
C27 C28 1.478(5) ?
C27 H27A 0.9700 ?
C27 H27B 0.9700 ?
C28 H28A 0.9700 ?
C28 H28B 0.9700 ?
C29 H29A 0.9600 ?
C29 H29B 0.9600 ?
C29 H29C 0.9600 ?

loop_
_geom_hbond_atom_site_label_D
_geom_hbond_atom_site_label_H
_geom_hbond_atom_site_label_A
_geom_hbond_site_symmetry_A
_geom_hbond_distance_DH
_geom_hbond_distance_HA
_geom_hbond_distance_DA
_geom_hbond_angle_DHA
N2 H2 O1 3_666 0.91(3) 2.072(17) 2.946(4) 162(4)
N5 H5 S1 . 0.90(3) 2.78(3) 3.481(3) 135(3)
